data_7004600
loop_
_publ_author_name
'Sundaravel, Karuppasamy'
'Dhanalakshmi, Thirumanasekaran'
'Suresh, Eringathodi'
'Palaniandavar, Mallayan'

_publ_section_title
;
 Synthesis, structure, spectra and reactivity of iron(iii) complexes of
 facially coordinating and sterically hindering 3N ligands as models
 for catechol dioxygenases
;
_journal_issue 48
_journal_name_full 'Dalton Transactions'
_journal_page_first 7012
_journal_page_last 7025
_journal_paper_doi 10.1039/b809142k
_journal_year 2008
_chemical_formula_sum 'C17 H23 Cl3 Fe N3'
_chemical_formula_weight 431.58
_chemical_name_systematic
;
?
;
_space_group_IT_number 14
_symmetry_cell_setting monoclinic
_symmetry_space_group_name_Hall '-P 2yn'
_symmetry_space_group_name_H-M 'P 1 21/n 1'
_atom_sites_solution_hydrogens geom
_atom_sites_solution_primary direct
_atom_sites_solution_secondary difmap
_audit_creation_method SHELXL-97
_cell_angle_alpha 90.00
_cell_angle_beta 92.1860(10)
_cell_angle_gamma 90.00
_cell_formula_units_Z 4
_cell_length_a 12.1993(10)
_cell_length_b 7.1387(6)
_cell_length_c 21.8256(18)
_cell_measurement_temperature 100(2)
_cell_volume 1899.3(3)
_computing_cell_refinement 'BRUKER SMART'
_computing_data_collection 'BRUKER SMART'
_computing_data_reduction 'BRUKER SAINT'
_computing_molecular_graphics ORTEP
_computing_publication_material 'SHELXL-97 (Sheldrick, 1997)'
_computing_structure_refinement 'SHELXL-97 (Sheldrick, 1997)'
_computing_structure_solution 'SHELXS-97 (Sheldrick, 1990)'
_diffrn_ambient_temperature 100(2)
_diffrn_measured_fraction_theta_full 0.869
_diffrn_measured_fraction_theta_max 0.869
_diffrn_measurement_device_type 'BRUKER SMART APEX CCD DIFFRACTOMETER'
_diffrn_measurement_method 'OMEGA-PHI SCAN'
_diffrn_radiation_monochromator graphite
_diffrn_radiation_source 'fine-focus sealed tube'
_diffrn_radiation_type MoK\a
_diffrn_radiation_wavelength 0.71073
_diffrn_reflns_av_R_equivalents 0.0328
_diffrn_reflns_av_sigmaI/netI 0.0446
_diffrn_reflns_limit_h_max 16
_diffrn_reflns_limit_h_min -14
_diffrn_reflns_limit_k_max 8
_diffrn_reflns_limit_k_min -9
_diffrn_reflns_limit_l_max 28
_diffrn_reflns_limit_l_min -26
_diffrn_reflns_number 10980
_diffrn_reflns_theta_full 28.24
_diffrn_reflns_theta_max 28.24
_diffrn_reflns_theta_min 1.87
_exptl_absorpt_coefficient_mu 1.220
_exptl_absorpt_correction_T_max 0.9087
_exptl_absorpt_correction_T_min 0.6890
_exptl_absorpt_correction_type multi-scan
_exptl_absorpt_process_details BRUKER-SADABS
_exptl_crystal_colour yellow
_exptl_crystal_density_diffrn 1.509
_exptl_crystal_density_method 'not measured'
_exptl_crystal_description plates
_exptl_crystal_F_000 892
_exptl_crystal_size_max 0.33
_exptl_crystal_size_mid 0.16
_exptl_crystal_size_min 0.08
_refine_diff_density_max 0.517
_refine_diff_density_min -0.308
_refine_diff_density_rms 0.089
_refine_ls_extinction_method none
_refine_ls_goodness_of_fit_ref 1.101
_refine_ls_hydrogen_treatment constr
_refine_ls_matrix_type full
_refine_ls_number_parameters 219
_refine_ls_number_reflns 4409
_refine_ls_number_restraints 0
_refine_ls_restrained_S_all 1.101
_refine_ls_R_factor_all 0.0526
_refine_ls_R_factor_gt 0.0442
_refine_ls_shift/su_max 0.000
_refine_ls_shift/su_mean 0.000
_refine_ls_structure_factor_coef Fsqd
_refine_ls_weighting_details 'calc w=1/[\s^2^(Fo^2^)+(0.0398P)^2^+1.8257P] where P=(Fo^2^+2Fc^2^)/3'
_refine_ls_weighting_scheme calc
_refine_ls_wR_factor_gt 0.0951
_refine_ls_wR_factor_ref 0.0986
_reflns_number_gt 3915
_reflns_number_total 4409
_reflns_threshold_expression >2sigma(I)
_cod_data_source_file b809142k.txt
_cod_data_source_block 22mptdm
_cod_depositor_comments
;
The following automatic conversions were performed:
'_exptl_absorpt_correction_type' value 'MULTI-SCAN' changed to
'multi-scan' according to
'/home/saulius/struct/CIF-dictionaries/cif_core.dic' dictionary named
'cif_core.dic' version 2.4.1 from 2010-06-29.

Automatic conversion script
Id: cif_fix_enum 1527 2010-12-29 10:47:43Z saulius 
;
_cod_original_sg_symbol_H-M P21/n
_cod_database_code 7004600

loop_
_symmetry_equiv_pos_as_xyz
'x, y, z'
'-x+1/2, y+1/2, -z+1/2'
'-x, -y, -z'
'x-1/2, -y-1/2, z-1/2'

loop_
_atom_site_label
_atom_site_type_symbol
_atom_site_fract_x
_atom_site_fract_y
_atom_site_fract_z
_atom_site_U_iso_or_equiv
_atom_site_adp_type
_atom_site_occupancy
_atom_site_calc_flag
_atom_site_refinement_flags
_atom_site_disorder_assembly
_atom_site_disorder_group
Fe1 Fe 0.27174(3) 0.51986(5) 0.099791(16) 0.01007(11) Uani 1 d . . .
Cl3 Cl 0.14226(5) 0.28850(9) 0.07621(3) 0.01482(14) Uani 1 d . . .
Cl2 Cl 0.30168(5) 0.45331(10) 0.20013(3) 0.01815(15) Uani 1 d . . .
Cl1 Cl 0.41189(5) 0.35289(9) 0.05885(3) 0.01420(14) Uani 1 d . . .
C15 C 0.1975(2) 0.7984(4) -0.22556(12) 0.0195(6) Uani 1 d . . .
H15 H 0.1826 0.8480 -0.2644 0.023 Uiso 1 calc R . .
N2 N 0.23320(17) 0.6726(3) 0.00875(9) 0.0108(4) Uani 1 d . . .
N3 N 0.38452(17) 0.7724(3) 0.11088(10) 0.0130(4) Uani 1 d . . .
N1 N 0.12998(17) 0.6981(3) 0.11571(9) 0.0114(4) Uani 1 d . . .
C5 C 0.0694(2) 0.7488(4) 0.06580(11) 0.0120(5) Uani 1 d . . .
C17 C 0.1401(2) 0.6239(4) -0.13799(12) 0.0148(5) Uani 1 d . . .
H17 H 0.0862 0.5562 -0.1187 0.018 Uiso 1 calc R . .
C16 C 0.1177(2) 0.6986(4) -0.19612(12) 0.0167(6) Uani 1 d . . .
H16 H 0.0490 0.6814 -0.2152 0.020 Uiso 1 calc R . .
C10 C 0.3413(2) 0.9223(4) 0.15058(12) 0.0160(5) Uani 1 d . . .
H10A H 0.3933 1.0231 0.1537 0.024 Uiso 1 calc R . .
H10B H 0.3296 0.8725 0.1907 0.024 Uiso 1 calc R . .
H10C H 0.2731 0.9680 0.1330 0.024 Uiso 1 calc R . .
C13 C 0.3215(2) 0.7505(4) -0.13892(12) 0.0147(5) Uani 1 d . . .
H13 H 0.3904 0.7691 -0.1201 0.018 Uiso 1 calc R . .
C4 C -0.0309(2) 0.8385(4) 0.07036(12) 0.0136(5) Uani 1 d . . .
H4 H -0.0720 0.8702 0.0351 0.016 Uiso 1 calc R . .
C6 C 0.11271(19) 0.6949(4) 0.00456(11) 0.0120(5) Uani 1 d . . .
H6A H 0.0792 0.5781 -0.0091 0.014 Uiso 1 calc R . .
H6B H 0.0933 0.7907 -0.0254 0.014 Uiso 1 calc R . .
C2 C -0.0056(2) 0.8311(4) 0.17889(12) 0.0162(5) Uani 1 d . . .
H2 H -0.0289 0.8596 0.2179 0.019 Uiso 1 calc R . .
C1 C 0.0922(2) 0.7397(4) 0.17154(12) 0.0146(5) Uani 1 d . . .
H1 H 0.1340 0.7053 0.2063 0.017 Uiso 1 calc R . .
C11 C 0.2702(2) 0.5652(4) -0.04602(11) 0.0116(5) Uani 1 d . . .
H11A H 0.2380 0.4410 -0.0448 0.014 Uiso 1 calc R . .
H11B H 0.3491 0.5501 -0.0420 0.014 Uiso 1 calc R . .
C12 C 0.2427(2) 0.6494(4) -0.10828(11) 0.0125(5) Uani 1 d . . .
C14 C 0.2991(2) 0.8239(4) -0.19708(12) 0.0180(6) Uani 1 d . . .
H14 H 0.3529 0.8906 -0.2168 0.022 Uiso 1 calc R . .
C9 C 0.4947(2) 0.7218(4) 0.13703(13) 0.0188(6) Uani 1 d . . .
H9A H 0.5405 0.8312 0.1386 0.028 Uiso 1 calc R . .
H9B H 0.5270 0.6285 0.1117 0.028 Uiso 1 calc R . .
H9C H 0.4878 0.6731 0.1777 0.028 Uiso 1 calc R . .
C8 C 0.3975(2) 0.8437(4) 0.04768(12) 0.0139(5) Uani 1 d . . .
H8A H 0.4440 0.7591 0.0256 0.017 Uiso 1 calc R . .
H8B H 0.4328 0.9654 0.0494 0.017 Uiso 1 calc R . .
C3 C -0.0691(2) 0.8803(4) 0.12726(12) 0.0166(6) Uani 1 d . . .
H3 H -0.1362 0.9403 0.1311 0.020 Uiso 1 calc R . .
C7 C 0.2870(2) 0.8606(4) 0.01387(11) 0.0125(5) Uani 1 d . . .
H7A H 0.2405 0.9458 0.0358 0.015 Uiso 1 calc R . .
H7B H 0.2969 0.9113 -0.0268 0.015 Uiso 1 calc R . .

loop_
_atom_site_aniso_label
_atom_site_aniso_U_11
_atom_site_aniso_U_22
_atom_site_aniso_U_33
_atom_site_aniso_U_23
_atom_site_aniso_U_13
_atom_site_aniso_U_12
Fe1 0.00946(18) 0.01134(19) 0.00939(18) 0.00070(13) 0.00001(13) 0.00158(14)
Cl3 0.0129(3) 0.0132(3) 0.0183(3) -0.0004(2) -0.0007(2) -0.0008(2)
Cl2 0.0206(3) 0.0220(4) 0.0118(3) 0.0040(2) -0.0011(2) 0.0029(3)
Cl1 0.0118(3) 0.0140(3) 0.0169(3) 0.0011(2) 0.0025(2) 0.0038(2)
C15 0.0278(15) 0.0191(14) 0.0116(13) 0.0019(11) 0.0011(11) 0.0074(12)
N2 0.0106(10) 0.0103(10) 0.0117(10) -0.0012(8) 0.0018(8) 0.0015(8)
N3 0.0123(10) 0.0145(11) 0.0120(10) -0.0003(9) -0.0003(8) 0.0022(9)
N1 0.0120(10) 0.0103(11) 0.0118(10) -0.0012(8) 0.0008(8) -0.0001(8)
C5 0.0136(12) 0.0102(12) 0.0122(12) -0.0005(9) 0.0020(10) -0.0010(10)
C17 0.0164(13) 0.0139(13) 0.0144(13) -0.0030(10) 0.0030(10) -0.0002(10)
C16 0.0185(13) 0.0178(14) 0.0134(13) -0.0049(10) -0.0046(10) 0.0018(11)
C10 0.0195(13) 0.0150(13) 0.0135(13) -0.0022(10) 0.0013(10) -0.0016(11)
C13 0.0129(12) 0.0183(14) 0.0129(12) -0.0007(10) 0.0005(10) 0.0030(10)
C4 0.0140(12) 0.0112(13) 0.0153(13) -0.0004(10) -0.0024(10) 0.0006(10)
C6 0.0100(12) 0.0160(13) 0.0099(12) -0.0002(10) -0.0007(9) 0.0037(10)
C2 0.0184(13) 0.0184(14) 0.0122(12) -0.0061(10) 0.0058(10) -0.0020(11)
C1 0.0188(13) 0.0143(13) 0.0106(12) -0.0020(10) 0.0007(10) -0.0014(10)
C11 0.0114(12) 0.0113(12) 0.0123(12) -0.0014(10) 0.0023(9) 0.0012(10)
C12 0.0151(12) 0.0120(13) 0.0104(12) -0.0023(10) 0.0013(10) 0.0049(10)
C14 0.0232(14) 0.0167(14) 0.0148(13) 0.0015(11) 0.0081(11) 0.0011(11)
C9 0.0130(13) 0.0181(14) 0.0249(15) -0.0028(11) -0.0040(11) -0.0001(11)
C8 0.0148(12) 0.0125(13) 0.0146(13) -0.0003(10) 0.0018(10) -0.0018(10)
C3 0.0131(12) 0.0139(13) 0.0228(14) -0.0029(11) 0.0025(11) 0.0027(10)
C7 0.0166(13) 0.0103(12) 0.0107(12) 0.0020(9) 0.0011(10) 0.0018(10)

loop_
_atom_type_symbol
_atom_type_description
_atom_type_scat_dispersion_real
_atom_type_scat_dispersion_imag
_atom_type_scat_source
C C 0.0033 0.0016 'International Tables Vol C Tables 4.2.6.8 and 6.1.1.4'
H H 0.0000 0.0000 'International Tables Vol C Tables 4.2.6.8 and 6.1.1.4'
N N 0.0061 0.0033 'International Tables Vol C Tables 4.2.6.8 and 6.1.1.4'
Cl Cl 0.1484 0.1585 'International Tables Vol C Tables 4.2.6.8 and 6.1.1.4'
Fe Fe 0.3463 0.8444 'International Tables Vol C Tables 4.2.6.8 and 6.1.1.4'

loop_
_geom_angle_atom_site_label_1
_geom_angle_atom_site_label_2
_geom_angle_atom_site_label_3
_geom_angle
_geom_angle_site_symmetry_1
_geom_angle_site_symmetry_3
_geom_angle_publ_flag
N1 Fe1 Cl2 93.90(6) . . ?
N1 Fe1 N3 90.05(8) . . ?
Cl2 Fe1 N3 89.35(6) . . ?
N1 Fe1 Cl1 166.12(6) . . ?
Cl2 Fe1 Cl1 99.97(3) . . ?
N3 Fe1 Cl1 89.79(6) . . ?
N1 Fe1 N2 74.00(8) . . ?
Cl2 Fe1 N2 163.44(6) . . ?
N3 Fe1 N2 79.58(8) . . ?
Cl1 Fe1 N2 92.33(5) . . ?
N1 Fe1 Cl3 85.06(6) . . ?
Cl2 Fe1 Cl3 98.54(3) . . ?
N3 Fe1 Cl3 170.97(6) . . ?
Cl1 Fe1 Cl3 93.14(3) . . ?
N2 Fe1 Cl3 91.76(6) . . ?
C14 C15 C16 119.7(3) . . ?
C14 C15 H15 120.2 . . ?
C16 C15 H15 120.2 . . ?
C6 N2 C7 109.94(19) . . ?
C6 N2 C11 109.48(19) . . ?
C7 N2 C11 111.88(19) . . ?
C6 N2 Fe1 105.93(14) . . ?
C7 N2 Fe1 106.62(14) . . ?
C11 N2 Fe1 112.79(15) . . ?
C8 N3 C9 108.3(2) . . ?
C8 N3 C10 110.3(2) . . ?
C9 N3 C10 106.7(2) . . ?
C8 N3 Fe1 104.98(15) . . ?
C9 N3 Fe1 112.54(16) . . ?
C10 N3 Fe1 113.94(16) . . ?
C5 N1 C1 118.5(2) . . ?
C5 N1 Fe1 116.25(16) . . ?
C1 N1 Fe1 124.75(17) . . ?
N1 C5 C4 121.7(2) . . ?
N1 C5 C6 116.8(2) . . ?
C4 C5 C6 121.4(2) . . ?
C16 C17 C12 120.9(2) . . ?
C16 C17 H17 119.6 . . ?
C12 C17 H17 119.6 . . ?
C15 C16 C17 120.2(2) . . ?
C15 C16 H16 119.9 . . ?
C17 C16 H16 119.9 . . ?
N3 C10 H10A 109.5 . . ?
N3 C10 H10B 109.5 . . ?
H10A C10 H10B 109.5 . . ?
N3 C10 H10C 109.5 . . ?
H10A C10 H10C 109.5 . . ?
H10B C10 H10C 109.5 . . ?
C14 C13 C12 121.2(2) . . ?
C14 C13 H13 119.4 . . ?
C12 C13 H13 119.4 . . ?
C3 C4 C5 119.7(2) . . ?
C3 C4 H4 120.2 . . ?
C5 C4 H4 120.2 . . ?
N2 C6 C5 110.7(2) . . ?
N2 C6 H6A 109.5 . . ?
C5 C6 H6A 109.5 . . ?
N2 C6 H6B 109.5 . . ?
C5 C6 H6B 109.5 . . ?
H6A C6 H6B 108.1 . . ?
C1 C2 C3 119.1(2) . . ?
C1 C2 H2 120.5 . . ?
C3 C2 H2 120.5 . . ?
N1 C1 C2 122.4(2) . . ?
N1 C1 H1 118.8 . . ?
C2 C1 H1 118.8 . . ?
N2 C11 C12 116.6(2) . . ?
N2 C11 H11A 108.1 . . ?
C12 C11 H11A 108.1 . . ?
N2 C11 H11B 108.1 . . ?
C12 C11 H11B 108.1 . . ?
H11A C11 H11B 107.3 . . ?
C13 C12 C17 117.8(2) . . ?
C13 C12 C11 120.2(2) . . ?
C17 C12 C11 121.9(2) . . ?
C15 C14 C13 120.3(3) . . ?
C15 C14 H14 119.9 . . ?
C13 C14 H14 119.9 . . ?
N3 C9 H9A 109.5 . . ?
N3 C9 H9B 109.5 . . ?
H9A C9 H9B 109.5 . . ?
N3 C9 H9C 109.5 . . ?
H9A C9 H9C 109.5 . . ?
H9B C9 H9C 109.5 . . ?
N3 C8 C7 110.8(2) . . ?
N3 C8 H8A 109.5 . . ?
C7 C8 H8A 109.5 . . ?
N3 C8 H8B 109.5 . . ?
C7 C8 H8B 109.5 . . ?
H8A C8 H8B 108.1 . . ?
C4 C3 C2 118.7(2) . . ?
C4 C3 H3 120.7 . . ?
C2 C3 H3 120.7 . . ?
N2 C7 C8 110.2(2) . . ?
N2 C7 H7A 109.6 . . ?
C8 C7 H7A 109.6 . . ?
N2 C7 H7B 109.6 . . ?
C8 C7 H7B 109.6 . . ?
H7A C7 H7B 108.1 . . ?

loop_
_geom_bond_atom_site_label_1
_geom_bond_atom_site_label_2
_geom_bond_distance
_geom_bond_site_symmetry_2
_geom_bond_publ_flag
Fe1 N1 2.185(2) . ?
Fe1 Cl2 2.2570(7) . ?
Fe1 N3 2.275(2) . ?
Fe1 Cl1 2.2933(7) . ?
Fe1 N2 2.299(2) . ?
Fe1 Cl3 2.3293(7) . ?
C15 C14 1.377(4) . ?
C15 C16 1.384(4) . ?
C15 H15 0.9300 . ?
N2 C6 1.478(3) . ?
N2 C7 1.496(3) . ?
N2 C11 1.504(3) . ?
N3 C8 1.485(3) . ?
N3 C9 1.485(3) . ?
N3 C10 1.486(3) . ?
N1 C5 1.342(3) . ?
N1 C1 1.352(3) . ?
C5 C4 1.388(4) . ?
C5 C6 1.506(3) . ?
C17 C16 1.394(4) . ?
C17 C12 1.399(4) . ?
C17 H17 0.9300 . ?
C16 H16 0.9300 . ?
C10 H10A 0.9600 . ?
C10 H10B 0.9600 . ?
C10 H10C 0.9600 . ?
C13 C14 1.391(4) . ?
C13 C12 1.394(4) . ?
C13 H13 0.9300 . ?
C4 C3 1.376(4) . ?
C4 H4 0.9300 . ?
C6 H6A 0.9700 . ?
C6 H6B 0.9700 . ?
C2 C1 1.375(4) . ?
C2 C3 1.388(4) . ?
C2 H2 0.9300 . ?
C1 H1 0.9300 . ?
C11 C12 1.512(3) . ?
C11 H11A 0.9700 . ?
C11 H11B 0.9700 . ?
C14 H14 0.9300 . ?
C9 H9A 0.9600 . ?
C9 H9B 0.9600 . ?
C9 H9C 0.9600 . ?
C8 C7 1.516(3) . ?
C8 H8A 0.9700 . ?
C8 H8B 0.9700 . ?
C3 H3 0.9300 . ?
C7 H7A 0.9700 . ?
C7 H7B 0.9700 . ?
